data_2105142
loop_
_publ_author_name
'Liu, Jianguo'
'Zeng, Xiaoyan'
'Li, Hua'

_publ_section_title
;
 Synthesis, structure and spectroscopic properties of a novel compound
 <i>bis</i>(benzylamino)silver(I) benzylcarbamate
;
_journal_coeditor_code BP5042
_journal_issue 4
_journal_name_full 'Acta Crystallographica Section B'
_journal_page_first 401
_journal_page_last 406
_journal_paper_doi 10.1107/S0108768112030212
_journal_volume 68
_journal_year 2012
_chemical_formula_sum 'C22 H26 Ag N3 O2'
_chemical_formula_weight 472.33
_chemical_name_systematic
;
 ?
;
_space_group_IT_number 2
_symmetry_cell_setting triclinic
_symmetry_space_group_name_Hall '-P 1'
_symmetry_space_group_name_H-M 'P -1'
_atom_sites_solution_hydrogens geom
_atom_sites_solution_primary direct
_atom_sites_solution_secondary difmap
_audit_creation_method SHELXL-97
_cell_angle_alpha 68.729(2)
_cell_angle_beta 83.507(2)
_cell_angle_gamma 85.412(2)
_cell_formula_units_Z 2
_cell_length_a 5.2006(5)
_cell_length_b 14.6298(15)
_cell_length_c 14.7246(15)
_cell_measurement_reflns_used 328
_cell_measurement_temperature 293(2)
_cell_measurement_theta_max 26.0301
_cell_measurement_theta_min 2.4595
_cell_volume 1036.37(18)
_computing_cell_refinement 'Bruker SMART'
_computing_data_collection 'Bruker SMART'
_computing_data_reduction 'Bruker SAINT'
_computing_molecular_graphics 'Bruker SHELXTL'
_computing_structure_refinement 'SHELXL-97 (Sheldrick, 1997)'
_computing_structure_solution 'SHELXS-97 (Sheldrick, 1990)'
_diffrn_ambient_temperature 293(2)
_diffrn_measured_fraction_theta_full 0.981
_diffrn_measured_fraction_theta_max 0.981
_diffrn_measurement_device_type Bruker
_diffrn_measurement_method Semisphere
_diffrn_radiation_monochromator graphite
_diffrn_radiation_source 'fine-focus sealed tube'
_diffrn_radiation_type MoK\a
_diffrn_radiation_wavelength 0.71073
_diffrn_reflns_av_R_equivalents 0.0172
_diffrn_reflns_av_sigmaI/netI 0.0299
_diffrn_reflns_limit_h_max 5
_diffrn_reflns_limit_h_min -6
_diffrn_reflns_limit_k_max 16
_diffrn_reflns_limit_k_min -17
_diffrn_reflns_limit_l_max 14
_diffrn_reflns_limit_l_min -18
_diffrn_reflns_number 6094
_diffrn_reflns_theta_full 26.00
_diffrn_reflns_theta_max 26.00
_diffrn_reflns_theta_min 2.46
_exptl_absorpt_coefficient_mu 0.994
_exptl_absorpt_correction_T_max 0.7820
_exptl_absorpt_correction_T_min 0.7414
_exptl_absorpt_correction_type multi-scan
_exptl_absorpt_process_details SADABS
_exptl_crystal_colour colourless
_exptl_crystal_density_diffrn 1.514
_exptl_crystal_density_method 'not measured'
_exptl_crystal_description block
_exptl_crystal_F_000 484
_exptl_crystal_size_max 0.32
_exptl_crystal_size_mid 0.28
_exptl_crystal_size_min 0.26
_refine_diff_density_max 0.327
_refine_diff_density_min -0.511
_refine_ls_extinction_coef 0.0129(11)
_refine_ls_extinction_expression Fc^*^=kFc[1+0.001xFc^2^\l^3^/sin(2\q)]^-1/4^
_refine_ls_extinction_method SHELXL
_refine_ls_goodness_of_fit_ref 1.066
_refine_ls_hydrogen_treatment constr
_refine_ls_matrix_type full
_refine_ls_number_parameters 254
_refine_ls_number_reflns 4009
_refine_ls_number_restraints 0
_refine_ls_restrained_S_all 1.066
_refine_ls_R_factor_all 0.0308
_refine_ls_R_factor_gt 0.0267
_refine_ls_shift/su_max 0.002
_refine_ls_shift/su_mean 0.000
_refine_ls_structure_factor_coef Fsqd
_refine_ls_weighting_details 'calc w=1/[\s^2^(Fo^2^)+(0.0323P)^2^+0.2277P] where P=(Fo^2^+2Fc^2^)/3'
_refine_ls_weighting_scheme calc
_refine_ls_wR_factor_gt 0.0653
_refine_ls_wR_factor_ref 0.0675
_reflns_number_gt 3622
_reflns_number_total 4009
_reflns_threshold_expression >2sigma(I)
_cod_data_source_file bp5042.cif
_cod_data_source_block I
_cod_depositor_comments
;
The following automatic conversions were performed:

'_symmetry_cell_setting' value 'Triclinic' changed to 'triclinic'
according to /home/saulius/struct/CIF-dictionaries/cif_core.dic
dictionary named 'cif_core.dic' version 2.4.2 from 2011-04-26.

Automatic conversion script
Id: cif_fix_values 1891 2012-01-12 08:04:46Z andrius 
;
_cod_original_sg_symbol_H-M P-1
_cod_database_code 2105142

loop_
_symmetry_equiv_pos_as_xyz
'x, y, z'
'-x, -y, -z'

loop_
_atom_site_type_symbol
_atom_site_label
_atom_site_fract_x
_atom_site_fract_y
_atom_site_fract_z
_atom_site_U_iso_or_equiv
_atom_site_adp_type
_atom_site_calc_flag
_atom_site_refinement_flags
_atom_site_occupancy
_atom_site_symmetry_multiplicity
Ag Ag1 0.53362(3) 0.873586(12) 0.034393(13) 0.04639(9) Uani d . 1 1
C C1 0.1886(4) 0.80409(18) -0.09264(18) 0.0475(5) Uani d . 1 1
H H1A 0.0677 0.8262 -0.1426 0.057 Uiso calc R 1 1
H H1B 0.1020 0.7581 -0.0339 0.057 Uiso calc R 1 1
C C2 0.4212(5) 0.75304(17) -0.12702(17) 0.0462(5) Uani d . 1 1
C C3 0.5345(6) 0.7933(2) -0.2216(2) 0.0594(7) Uani d . 1 1
H H3 0.4632 0.8511 -0.2644 0.071 Uiso calc R 1 1
C C4 0.7522(6) 0.7489(3) -0.2537(3) 0.0741(9) Uani d . 1 1
H H4 0.8270 0.7770 -0.3175 0.089 Uiso calc R 1 1
C C5 0.8568(6) 0.6642(3) -0.1918(3) 0.0804(10) Uani d . 1 1
H H5 1.0030 0.6342 -0.2133 0.096 Uiso calc R 1 1
C C6 0.7476(7) 0.6233(2) -0.0984(3) 0.0844(11) Uani d . 1 1
H H6 0.8197 0.5653 -0.0564 0.101 Uiso calc R 1 1
C C7 0.5290(6) 0.6676(2) -0.0653(2) 0.0652(7) Uani d . 1 1
H H7 0.4559 0.6393 -0.0013 0.078 Uiso calc R 1 1
C C8 0.9235(5) 0.75033(17) 0.19255(18) 0.0478(5) Uani d . 1 1
H H8A 1.0005 0.7503 0.2496 0.057 Uiso calc R 1 1
H H8B 1.0617 0.7389 0.1473 0.057 Uiso calc R 1 1
C C9 0.7383(4) 0.66834(16) 0.22339(16) 0.0429(5) Uani d . 1 1
C C10 0.7522(5) 0.60312(19) 0.17517(19) 0.0550(6) Uani d . 1 1
H H10 0.8791 0.6092 0.1237 0.066 Uiso calc R 1 1
C C11 0.5795(6) 0.5284(2) 0.2022(2) 0.0629(7) Uani d . 1 1
H H11 0.5909 0.4849 0.1687 0.075 Uiso calc R 1 1
C C12 0.3928(5) 0.51837(19) 0.2778(2) 0.0613(7) Uani d . 1 1
H H12 0.2765 0.4684 0.2959 0.074 Uiso calc R 1 1
C C13 0.3778(5) 0.5821(2) 0.3268(2) 0.0646(7) Uani d . 1 1
H H13 0.2518 0.5752 0.3787 0.078 Uiso calc R 1 1
C C14 0.5484(5) 0.6568(2) 0.2999(2) 0.0561(6) Uani d . 1 1
H H14 0.5356 0.7000 0.3337 0.067 Uiso calc R 1 1
C C15 1.0662(5) 0.2159(2) 0.56050(19) 0.0591(7) Uani d . 1 1
H H15 1.1947 0.1949 0.6036 0.071 Uiso calc R 1 1
C C16 1.0397(6) 0.3139(2) 0.5046(2) 0.0688(8) Uani d . 1 1
H H16 1.1494 0.3583 0.5104 0.083 Uiso calc R 1 1
C C17 0.8519(6) 0.3464(2) 0.4403(2) 0.0678(8) Uani d . 1 1
H H17 0.8315 0.4128 0.4031 0.081 Uiso calc R 1 1
C C18 0.6956(6) 0.2800(3) 0.4316(2) 0.0736(9) Uani d . 1 1
H H18 0.5701 0.3012 0.3873 0.088 Uiso calc R 1 1
C C19 0.7216(5) 0.1818(2) 0.4878(2) 0.0634(7) Uani d . 1 1
H H19 0.6131 0.1376 0.4811 0.076 Uiso calc R 1 1
C C20 0.9076(4) 0.1481(2) 0.55430(16) 0.0482(6) Uani d . 1 1
C C21 0.9360(5) 0.04127(19) 0.61706(17) 0.0522(6) Uani d . 1 1
H H21A 0.7875 0.0078 0.6120 0.063 Uiso calc R 1 1
H H21B 1.0891 0.0127 0.5917 0.063 Uiso calc R 1 1
C C22 0.7457(4) 0.03002(15) 0.78199(16) 0.0380(5) Uani d . 1 1
N N1 0.2648(4) 0.88914(13) -0.07174(13) 0.0408(4) Uani d . 1 1
H H1C 0.1180 0.9174 -0.0535 0.049 Uiso calc R 1 1
H H1D 0.3304 0.9325 -0.1289 0.049 Uiso calc R 1 1
N N2 0.7950(4) 0.84740(13) 0.14526(14) 0.0421(4) Uani d . 1 1
H H2A 0.9216 0.8903 0.1189 0.050 Uiso calc R 1 1
H H2B 0.7071 0.8643 0.1935 0.050 Uiso calc R 1 1
N N3 0.9570(4) 0.02365(15) 0.71937(13) 0.0466(5) Uani d . 1 1
H H3A 1.1067 0.0087 0.7416 0.056 Uiso calc R 1 1
O O1 0.5253(3) 0.04092(13) 0.75078(12) 0.0485(4) Uani d . 1 1
O O2 0.7879(3) 0.02260(11) 0.86767(11) 0.0427(3) Uani d . 1 1

loop_
_atom_site_aniso_label
_atom_site_aniso_U_11
_atom_site_aniso_U_22
_atom_site_aniso_U_33
_atom_site_aniso_U_12
_atom_site_aniso_U_13
_atom_site_aniso_U_23
Ag1 0.04028(12) 0.04843(13) 0.05196(13) -0.00295(7) -0.01089(8) -0.01752(9)
C1 0.0422(13) 0.0505(13) 0.0529(13) -0.0076(10) -0.0076(10) -0.0202(11)
C2 0.0457(13) 0.0481(13) 0.0520(13) -0.0058(10) -0.0114(10) -0.0237(11)
C3 0.0634(17) 0.0626(16) 0.0565(15) 0.0000(13) -0.0048(13) -0.0271(13)
C4 0.0660(19) 0.092(2) 0.082(2) -0.0063(17) 0.0049(16) -0.0550(19)
C5 0.0607(19) 0.090(2) 0.123(3) 0.0092(17) -0.021(2) -0.076(2)
C6 0.090(2) 0.0589(18) 0.118(3) 0.0236(17) -0.051(2) -0.0405(19)
C7 0.0736(19) 0.0557(16) 0.0671(17) 0.0033(14) -0.0224(15) -0.0194(14)
C8 0.0394(12) 0.0503(13) 0.0541(14) -0.0004(10) -0.0124(10) -0.0170(11)
C9 0.0383(12) 0.0437(12) 0.0446(12) 0.0037(9) -0.0138(10) -0.0114(10)
C10 0.0589(16) 0.0533(15) 0.0533(14) -0.0044(12) -0.0027(12) -0.0199(12)
C11 0.0725(19) 0.0494(15) 0.0709(18) -0.0042(13) -0.0139(15) -0.0240(13)
C12 0.0535(16) 0.0459(14) 0.0745(18) -0.0083(12) -0.0150(14) -0.0056(13)
C13 0.0504(15) 0.0660(18) 0.0691(18) -0.0071(13) 0.0057(13) -0.0164(14)
C14 0.0517(15) 0.0584(16) 0.0608(16) -0.0029(12) -0.0037(12) -0.0244(13)
C15 0.0509(15) 0.0737(18) 0.0482(14) -0.0044(13) -0.0109(11) -0.0141(13)
C16 0.0680(19) 0.076(2) 0.0597(17) -0.0122(15) -0.0023(14) -0.0203(15)
C17 0.0609(18) 0.0726(19) 0.0554(16) 0.0053(15) 0.0036(13) -0.0097(14)
C18 0.0538(17) 0.093(2) 0.0601(17) 0.0114(16) -0.0175(13) -0.0103(16)
C19 0.0461(14) 0.086(2) 0.0589(16) -0.0034(14) -0.0118(12) -0.0244(15)
C20 0.0380(12) 0.0698(16) 0.0353(11) 0.0021(11) 0.0007(9) -0.0189(11)
C21 0.0477(14) 0.0657(16) 0.0452(13) 0.0019(12) -0.0011(11) -0.0239(12)
C22 0.0315(11) 0.0367(11) 0.0444(12) -0.0021(8) -0.0026(9) -0.0128(9)
N1 0.0351(9) 0.0420(10) 0.0435(10) -0.0008(8) -0.0033(8) -0.0135(8)
N2 0.0378(10) 0.0424(10) 0.0497(11) -0.0046(8) -0.0054(8) -0.0198(8)
N3 0.0321(9) 0.0639(12) 0.0397(10) 0.0034(9) -0.0036(8) -0.0145(9)
O1 0.0299(8) 0.0635(10) 0.0544(9) -0.0016(7) -0.0067(7) -0.0232(8)
O2 0.0350(8) 0.0537(9) 0.0405(8) -0.0037(7) -0.0031(6) -0.0179(7)

loop_
_atom_type_symbol
_atom_type_description
_atom_type_scat_dispersion_real
_atom_type_scat_dispersion_imag
_atom_type_scat_source
C C 0.0033 0.0016 'International Tables Vol C Tables 4.2.6.8 and 6.1.1.4'
Ag Ag -0.8971 1.1015 'International Tables Vol C Tables 4.2.6.8 and 6.1.1.4'
N N 0.0061 0.0033 'International Tables Vol C Tables 4.2.6.8 and 6.1.1.4'
O O 0.0106 0.0060 'International Tables Vol C Tables 4.2.6.8 and 6.1.1.4'
H H 0.0000 0.0000 'International Tables Vol C Tables 4.2.6.8 and 6.1.1.4'

loop_
_geom_angle_atom_site_label_1
_geom_angle_atom_site_label_2
_geom_angle_atom_site_label_3
_geom_angle
N2 Ag1 N1 175.96(7)
N1 C1 C2 111.10(18)
N1 C1 H1A 109.4
C2 C1 H1A 109.4
N1 C1 H1B 109.4
C2 C1 H1B 109.4
H1A C1 H1B 108.0
C7 C2 C3 118.6(3)
C7 C2 C1 121.3(2)
C3 C2 C1 120.1(2)
C4 C3 C2 121.0(3)
C4 C3 H3 119.5
C2 C3 H3 119.5
C5 C4 C3 119.8(3)
C5 C4 H4 120.1
C3 C4 H4 120.1
C4 C5 C6 120.1(3)
C4 C5 H5 120.0
C6 C5 H5 120.0
C5 C6 C7 120.5(3)
C5 C6 H6 119.7
C7 C6 H6 119.7
C2 C7 C6 120.0(3)
C2 C7 H7 120.0
C6 C7 H7 120.0
N2 C8 C9 112.28(18)
N2 C8 H8A 109.1
C9 C8 H8A 109.1
N2 C8 H8B 109.1
C9 C8 H8B 109.1
H8A C8 H8B 107.9
C10 C9 C14 118.1(2)
C10 C9 C8 120.6(2)
C14 C9 C8 121.3(2)
C9 C10 C11 120.9(3)
C9 C10 H10 119.6
C11 C10 H10 119.6
C12 C11 C10 120.2(3)
C12 C11 H11 119.9
C10 C11 H11 119.9
C13 C12 C11 119.6(3)
C13 C12 H12 120.2
C11 C12 H12 120.2
C12 C13 C14 120.4(3)
C12 C13 H13 119.8
C14 C13 H13 119.8
C13 C14 C9 120.9(3)
C13 C14 H14 119.6
C9 C14 H14 119.6
C20 C15 C16 121.6(3)
C20 C15 H15 119.2
C16 C15 H15 119.2
C17 C16 C15 120.2(3)
C17 C16 H16 119.9
C15 C16 H16 119.9
C18 C17 C16 119.1(3)
C18 C17 H17 120.5
C16 C17 H17 120.5
C17 C18 C19 120.7(3)
C17 C18 H18 119.7
C19 C18 H18 119.7
C18 C19 C20 120.9(3)
C18 C19 H19 119.6
C20 C19 H19 119.6
C15 C20 C19 117.5(3)
C15 C20 C21 121.1(2)
C19 C20 C21 121.4(3)
N3 C21 C20 114.1(2)
N3 C21 H21A 108.7
C20 C21 H21A 108.7
N3 C21 H21B 108.7
C20 C21 H21B 108.7
H21A C21 H21B 107.6
O1 C22 O2 125.1(2)
O1 C22 N3 117.7(2)
O2 C22 N3 117.16(19)
C1 N1 Ag1 121.93(14)
C1 N1 H1C 106.8
Ag1 N1 H1C 106.8
C1 N1 H1D 106.8
Ag1 N1 H1D 106.8
H1C N1 H1D 106.7
C8 N2 Ag1 122.49(14)
C8 N2 H2A 106.7
Ag1 N2 H2A 106.7
C8 N2 H2B 106.7
Ag1 N2 H2B 106.7
H2A N2 H2B 106.6
C22 N3 C21 122.13(19)
C22 N3 H3A 118.9
C21 N3 H3A 118.9

loop_
_geom_bond_atom_site_label_1
_geom_bond_atom_site_label_2
_geom_bond_distance
Ag1 N2 2.1504(19)
Ag1 N1 2.1527(18)
C1 N1 1.478(3)
C1 C2 1.506(3)
C1 H1A 0.9700
C1 H1B 0.9700
C2 C7 1.371(4)
C2 C3 1.382(4)
C3 C4 1.382(4)
C3 H3 0.9300
C4 C5 1.359(5)
C4 H4 0.9300
C5 C6 1.361(5)
C5 H5 0.9300
C6 C7 1.391(5)
C6 H6 0.9300
C7 H7 0.9300
C8 N2 1.478(3)
C8 C9 1.504(3)
C8 H8A 0.9700
C8 H8B 0.9700
C9 C10 1.374(4)
C9 C14 1.382(3)
C10 C11 1.386(4)
C10 H10 0.9300
C11 C12 1.366(4)
C11 H11 0.9300
C12 C13 1.364(4)
C12 H12 0.9300
C13 C14 1.378(4)
C13 H13 0.9300
C14 H14 0.9300
C15 C20 1.373(4)
C15 C16 1.375(4)
C15 H15 0.9300
C16 C17 1.373(4)
C16 H16 0.9300
C17 C18 1.364(5)
C17 H17 0.9300
C18 C19 1.378(4)
C18 H18 0.9300
C19 C20 1.387(3)
C19 H19 0.9300
C20 C21 1.505(4)
C21 N3 1.449(3)
C21 H21A 0.9700
C21 H21B 0.9700
C22 O1 1.260(3)
C22 O2 1.269(3)
C22 N3 1.372(3)
N1 H1C 0.9000
N1 H1D 0.9000
N2 H2A 0.9000
N2 H2B 0.9000
N3 H3A 0.8600

loop_
_geom_hbond_atom_site_label_D
_geom_hbond_atom_site_label_H
_geom_hbond_atom_site_label_A
_geom_hbond_site_symmetry_A
_geom_hbond_distance_DH
_geom_hbond_distance_HA
_geom_hbond_distance_DA
_geom_hbond_angle_DHA
N3 H3A O1 1_655 0.86 2.29 3.087(2) 153.6
N2 H2B O1 2_666 0.90 2.10 2.931(2) 154.0
N2 H2A O2 2_766 0.90 2.12 2.943(2) 151.3
N1 H1D O1 1_564 0.90 2.12 3.011(2) 170.5
N1 H1C O2 1_464 0.90 2.32 3.037(2) 136.2

loop_
_geom_torsion_atom_site_label_1
_geom_torsion_atom_site_label_2
_geom_torsion_atom_site_label_3
_geom_torsion_atom_site_label_4
_geom_torsion
N1 C1 C2 C7 101.7(3)
N1 C1 C2 C3 -76.7(3)
C7 C2 C3 C4 -0.2(4)
C1 C2 C3 C4 178.2(2)
C2 C3 C4 C5 0.3(5)
C3 C4 C5 C6 -0.1(5)
C4 C5 C6 C7 -0.1(5)
C3 C2 C7 C6 0.0(4)
C1 C2 C7 C6 -178.5(3)
C5 C6 C7 C2 0.2(5)
N2 C8 C9 C10 109.3(2)
N2 C8 C9 C14 -70.1(3)
C14 C9 C10 C11 0.4(4)
C8 C9 C10 C11 -179.0(2)
C9 C10 C11 C12 -0.2(4)
C10 C11 C12 C13 -0.2(4)
C11 C12 C13 C14 0.5(4)
C12 C13 C14 C9 -0.3(4)
C10 C9 C14 C13 -0.1(4)
C8 C9 C14 C13 179.2(2)
C20 C15 C16 C17 -0.2(4)
C15 C16 C17 C18 -1.1(4)
C16 C17 C18 C19 1.3(5)
C17 C18 C19 C20 -0.2(5)
C16 C15 C20 C19 1.3(4)
C16 C15 C20 C21 -179.0(2)
C18 C19 C20 C15 -1.0(4)
C18 C19 C20 C21 179.2(3)
C15 C20 C21 N3 47.1(3)
C19 C20 C21 N3 -133.2(2)
C2 C1 N1 Ag1 -58.7(2)
N2 Ag1 N1 C1 -23.4(10)
C9 C8 N2 Ag1 -46.1(3)
N1 Ag1 N2 C8 29.8(10)
O1 C22 N3 C21 7.9(3)
O2 C22 N3 C21 -173.4(2)
C20 C21 N3 C22 77.1(3)
